data_4080045
loop_
_publ_author_name
'Pan, Baofei'
'Pierre, Sadrach'
'Bezpalko, Mark W.'
'Napoline, J. Wesley'
'Foxman, Bruce M.'
'Thomas, Christine M.'

_publ_section_title
;
 Isolation of N-Heterocyclic Alkyl Intermediates en Route to Transition
 Metal N-Heterocyclic Carbene Complexes: Insight into a C--H Activation
 Mechanism
;
_journal_issue 2
_journal_name_full Organometallics
_journal_page_first 704
_journal_paper_doi 10.1021/om301230f
_journal_volume 32
_journal_year 2013
_chemical_formula_moiety 'C39 H33 Cl1 N2 P2 Pd1'
_chemical_formula_sum 'C39 H33 Cl N2 P2 Pd'
_chemical_formula_weight 733.50
_space_group_IT_number 14
_symmetry_cell_setting monoclinic
_symmetry_space_group_name_Hall '-P 2yn'
_symmetry_space_group_name_H-M 'P 1 21/n 1'
_atom_sites_solution_hydrogens difmap
_atom_sites_solution_primary direct
_audit_creation_date 2012-07-31
_audit_creation_method CRYSTALS_ver_14.43
_cell_angle_alpha 90
_cell_angle_beta 95.698(2)
_cell_angle_gamma 90
_cell_formula_units_Z 4
_cell_length_a 15.6111(7)
_cell_length_b 11.1454(5)
_cell_length_c 18.7778(8)
_cell_measurement_reflns_used 9831
_cell_measurement_temperature 120
_cell_measurement_theta_max 30
_cell_measurement_theta_min 3
_cell_volume 3251.0(2)
_computing_cell_refinement 'Apex2 (Bruker AXS, 2006)'
_computing_data_collection 'Apex2 (Bruker AXS, 2006)'
_computing_data_reduction 'USER DEFINED DATA REDUCTION'
_computing_molecular_graphics 'CAMERON (Watkin et al., 1996)'
_computing_publication_material 'CRYSTALS (Betteridge et al., 2003)'
_computing_structure_refinement 'CRYSTALS (Betteridge et al., 2003)'
_computing_structure_solution 'SIR92 (Altomare et al., 1994)'
_diffrn_ambient_temperature 120
_diffrn_measured_fraction_theta_full 0.998
_diffrn_measured_fraction_theta_max 0.998
_diffrn_measurement_device Area
_diffrn_measurement_device_type 'Bruker Kappa Apex2'
_diffrn_measurement_method \w/2\q
_diffrn_radiation_monochromator graphite
_diffrn_radiation_type 'Mo K\a'
_diffrn_radiation_wavelength 0.71073
_diffrn_reflns_av_R_equivalents 0.035
_diffrn_reflns_limit_h_max 21
_diffrn_reflns_limit_h_min -21
_diffrn_reflns_limit_k_max 15
_diffrn_reflns_limit_k_min -15
_diffrn_reflns_limit_l_max 26
_diffrn_reflns_limit_l_min -26
_diffrn_reflns_number 65894
_diffrn_reflns_theta_full 30.025
_diffrn_reflns_theta_max 30.025
_diffrn_reflns_theta_min 1.786
_diffrn_standards_number 0
_exptl_absorpt_coefficient_mu 0.783
_exptl_absorpt_correction_T_max 0.85
_exptl_absorpt_correction_T_min 0.81
_exptl_absorpt_correction_type numerical
_exptl_absorpt_process_details
; 
 Analytical Absorption (De Meulenaer & Tompa, 1965) 
;
_exptl_crystal_colour yellow
_exptl_crystal_density_diffrn 1.499
_exptl_crystal_density_method 'not measured'
_exptl_crystal_description prism
_exptl_crystal_F_000 1496
_exptl_crystal_size_max 0.364
_exptl_crystal_size_mid 0.264
_exptl_crystal_size_min 0.208
_refine_diff_density_max 0.53
_refine_diff_density_min -0.44
_refine_ls_extinction_method None
_refine_ls_goodness_of_fit_ref 1.0042
_refine_ls_hydrogen_treatment constr
_refine_ls_matrix_type full
_refine_ls_number_parameters 406
_refine_ls_number_reflns 9476
_refine_ls_number_restraints 0
_refine_ls_R_factor_all 0.0254
_refine_ls_R_factor_gt 0.0211
_refine_ls_shift/su_max 0.0034651
_refine_ls_shift/su_mean 0.0000638
_refine_ls_structure_factor_coef Fsqd
_refine_ls_weighting_details
;
 Method= Modified Sheldrick 
 w=1/[\s^2^(F^2^) + ( 0.02P)^2^ + 2.32P] 
 ,where P=(max(Fo^2^,0) + 2Fc^2^)/3 
;
_refine_ls_weighting_scheme calc
_refine_ls_wR_factor_all 0.0535
_refine_ls_wR_factor_gt 0.0502
_refine_ls_wR_factor_ref 0.0535
_reflns_limit_h_max 21
_reflns_limit_h_min -21
_reflns_limit_k_max 15
_reflns_limit_k_min 0
_reflns_limit_l_max 26
_reflns_limit_l_min 0
_reflns_number_gt 8395
_reflns_number_total 9476
_reflns_threshold_expression I>2.0\s(I)
_oxford_diffrn_Wilson_B_factor 0.00
_oxford_diffrn_Wilson_scale 0.00
_oxford_refine_ls_r_factor_ref 0.0254
_oxford_refine_ls_scale 0.098314(11)
_oxford_reflns_number_all 9476
_oxford_reflns_threshold_expression_ref I>-10.0\s(I)
_oxford_structure_analysis_title 'bfpan_7165_0m in P2(1)/n'
_cod_data_source_file om301230f_si_002.cif
_cod_data_source_block 3
_cod_original_sg_symbol_H-M 'P 1 21/n 1 '
_cod_original_formula_sum 'C39 H33 Cl1 N2 P2 Pd1'
_cod_database_code 4080045

loop_
_symmetry_equiv_pos_as_xyz
x,y,z
-x,-y,-z
-x+1/2,y+1/2,-z+1/2
x+1/2,-y+1/2,z+1/2

loop_
_atom_site_label
_atom_site_type_symbol
_atom_site_fract_x
_atom_site_fract_y
_atom_site_fract_z
_atom_site_U_iso_or_equiv
_atom_site_occupancy
_atom_site_adp_type
_atom_site_refinement_flags_posn
Pd1 Pd 0.471267(6) 0.648542(8) 0.318336(5) 0.0101 1.0000 Uani .
Cl1 Cl 0.53253(2) 0.84765(3) 0.347806(18) 0.0166 1.0000 Uani .
P1 P 0.55389(2) 0.62257(3) 0.225016(18) 0.0122 1.0000 Uani .
P2 P 0.34350(2) 0.67263(3) 0.369619(18) 0.0115 1.0000 Uani .
N1 N 0.48122(7) 0.38312(10) 0.28095(6) 0.0125 1.0000 Uani .
N2 N 0.44406(7) 0.43356(10) 0.38898(6) 0.0136 1.0000 Uani .
C1 C 0.51865(9) 0.73933(12) 0.16070(7) 0.0148 1.0000 Uani .
C2 C 0.43226(9) 0.73593(13) 0.13197(8) 0.0179 1.0000 Uani .
C3 C 0.39869(10) 0.82608(13) 0.08660(8) 0.0202 1.0000 Uani .
C4 C 0.45029(10) 0.92213(14) 0.07098(8) 0.0226 1.0000 Uani .
C5 C 0.53515(10) 0.92671(14) 0.09998(9) 0.0251 1.0000 Uani .
C6 C 0.56998(10) 0.83492(13) 0.14425(8) 0.0207 1.0000 Uani .
C7 C 0.67142(8) 0.62513(12) 0.23600(8) 0.0156 1.0000 Uani .
C8 C 0.71293(9) 0.70797(13) 0.28299(7) 0.0178 1.0000 Uani .
C9 C 0.80209(9) 0.70421(14) 0.29847(8) 0.0220 1.0000 Uani .
C10 C 0.84983(9) 0.61885(14) 0.26670(9) 0.0246 1.0000 Uani .
C11 C 0.80988(11) 0.53914(16) 0.21867(13) 0.0396 1.0000 Uani .
C12 C 0.72084(10) 0.54147(16) 0.20337(11) 0.0342 1.0000 Uani .
C13 C 0.52831(8) 0.48691(12) 0.17401(7) 0.0142 1.0000 Uani .
C14 C 0.49331(8) 0.38803(12) 0.20696(7) 0.0128 1.0000 Uani .
C15 C 0.47247(8) 0.28424(12) 0.16705(7) 0.0159 1.0000 Uani .
C16 C 0.48904(9) 0.27716(13) 0.09586(8) 0.0201 1.0000 Uani .
C17 C 0.52533(10) 0.37380(14) 0.06332(8) 0.0214 1.0000 Uani .
C18 C 0.54369(10) 0.47833(13) 0.10185(7) 0.0193 1.0000 Uani .
C19 C 0.51430(9) 0.34670(12) 0.40065(7) 0.0160 1.0000 Uani .
C20 C 0.55638(9) 0.35542(13) 0.33128(7) 0.0165 1.0000 Uani .
C21 C 0.43133(8) 0.47091(11) 0.31506(7) 0.0114 1.0000 Uani .
C22 C 0.38941(8) 0.45763(12) 0.44019(7) 0.0135 1.0000 Uani .
C23 C 0.33325(8) 0.55771(12) 0.43615(7) 0.0132 1.0000 Uani .
C24 C 0.27681(9) 0.57331(13) 0.48945(7) 0.0175 1.0000 Uani .
C25 C 0.27599(9) 0.49441(14) 0.54616(8) 0.0207 1.0000 Uani .
C26 C 0.33400(10) 0.39916(14) 0.55145(8) 0.0212 1.0000 Uani .
C27 C 0.39023(9) 0.38102(13) 0.50021(7) 0.0179 1.0000 Uani .
C28 C 0.25499(8) 0.64640(12) 0.30045(7) 0.0134 1.0000 Uani .
C29 C 0.19778(8) 0.55127(12) 0.30460(8) 0.0164 1.0000 Uani .
C30 C 0.13626(9) 0.52580(13) 0.24768(8) 0.0205 1.0000 Uani .
C31 C 0.13158(9) 0.59515(14) 0.18635(8) 0.0220 1.0000 Uani .
C32 C 0.18743(10) 0.69163(14) 0.18209(8) 0.0227 1.0000 Uani .
C33 C 0.24906(9) 0.71702(13) 0.23857(8) 0.0185 1.0000 Uani .
C34 C 0.31799(8) 0.81069(12) 0.41463(7) 0.0146 1.0000 Uani .
C35 C 0.23729(9) 0.86524(14) 0.40425(9) 0.0222 1.0000 Uani .
C36 C 0.22007(11) 0.96634(15) 0.44400(10) 0.0304 1.0000 Uani .
C37 C 0.28257(12) 1.01346(15) 0.49331(10) 0.0314 1.0000 Uani .
C38 C 0.36337(11) 0.96088(14) 0.50321(8) 0.0263 1.0000 Uani .
C39 C 0.38123(9) 0.86009(13) 0.46388(7) 0.0183 1.0000 Uani .
H21 H 0.3969 0.6725 0.1424 0.0214 1.0000 Uiso R
H31 H 0.3417 0.8206 0.0663 0.0249 1.0000 Uiso R
H41 H 0.4268 0.9856 0.0423 0.0271 1.0000 Uiso R
H51 H 0.5693 0.9932 0.0904 0.0294 1.0000 Uiso R
H61 H 0.6282 0.8383 0.1628 0.0254 1.0000 Uiso R
H81 H 0.6807 0.7664 0.3044 0.0210 1.0000 Uiso R
H91 H 0.8311 0.7588 0.3309 0.0274 1.0000 Uiso R
H101 H 0.9106 0.6152 0.2789 0.0299 1.0000 Uiso R
H111 H 0.8420 0.4835 0.1958 0.0485 1.0000 Uiso R
H121 H 0.6948 0.4855 0.1711 0.0415 1.0000 Uiso R
H151 H 0.4474 0.2183 0.1893 0.0185 1.0000 Uiso R
H161 H 0.4754 0.2074 0.0697 0.0240 1.0000 Uiso R
H171 H 0.5370 0.3686 0.0149 0.0255 1.0000 Uiso R
H181 H 0.5676 0.5432 0.0799 0.0232 1.0000 Uiso R
H191 H 0.4916 0.2674 0.4075 0.0184 1.0000 Uiso R
H192 H 0.5534 0.3689 0.4410 0.0198 1.0000 Uiso R
H201 H 0.5823 0.2826 0.3173 0.0197 1.0000 Uiso R
H202 H 0.5985 0.4188 0.3332 0.0191 1.0000 Uiso R
H211 H 0.3716 0.4661 0.2956 0.0110 1.0000 Uiso R
H241 H 0.2389 0.6408 0.4861 0.0204 1.0000 Uiso R
H251 H 0.2368 0.5072 0.5809 0.0254 1.0000 Uiso R
H261 H 0.3347 0.3462 0.5896 0.0249 1.0000 Uiso R
H271 H 0.4288 0.3162 0.5049 0.0212 1.0000 Uiso R
H291 H 0.2016 0.5033 0.3448 0.0206 1.0000 Uiso R
H301 H 0.0982 0.4625 0.2507 0.0257 1.0000 Uiso R
H311 H 0.0906 0.5760 0.1478 0.0266 1.0000 Uiso R
H321 H 0.1840 0.7383 0.1413 0.0272 1.0000 Uiso R
H331 H 0.2866 0.7797 0.2347 0.0218 1.0000 Uiso R
H351 H 0.1950 0.8337 0.3699 0.0272 1.0000 Uiso R
H361 H 0.1661 1.0016 0.4368 0.0378 1.0000 Uiso R
H371 H 0.2702 1.0829 0.5204 0.0378 1.0000 Uiso R
H381 H 0.4055 0.9932 0.5363 0.0315 1.0000 Uiso R
H391 H 0.4365 0.8259 0.4696 0.0212 1.0000 Uiso R

loop_
_atom_site_aniso_label
_atom_site_aniso_U_11
_atom_site_aniso_U_22
_atom_site_aniso_U_33
_atom_site_aniso_U_23
_atom_site_aniso_U_13
_atom_site_aniso_U_12
Pd1 0.00912(4) 0.00961(4) 0.01158(5) -0.00037(3) 0.00112(3) -0.00052(3)
Cl1 0.01522(14) 0.01227(13) 0.02304(16) -0.00283(11) 0.00484(11) -0.00285(11)
P1 0.01181(14) 0.01136(14) 0.01364(15) -0.00019(11) 0.00287(11) -0.00075(11)
P2 0.00938(13) 0.01185(14) 0.01316(15) -0.00052(11) 0.00107(11) -0.00015(11)
N1 0.0131(5) 0.0117(5) 0.0124(5) 0.0003(4) 0.0003(4) 0.0019(4)
N2 0.0152(5) 0.0136(5) 0.0120(5) 0.0025(4) 0.0018(4) 0.0030(4)
C1 0.0173(6) 0.0138(6) 0.0136(6) -0.0001(5) 0.0039(5) 0.0014(5)
C2 0.0186(6) 0.0162(6) 0.0191(6) -0.0002(5) 0.0031(5) -0.0004(5)
C3 0.0211(7) 0.0219(7) 0.0174(6) -0.0009(5) 0.0008(5) 0.0047(5)
C4 0.0297(8) 0.0208(7) 0.0174(7) 0.0044(5) 0.0022(6) 0.0052(6)
C5 0.0285(8) 0.0210(7) 0.0258(8) 0.0092(6) 0.0031(6) -0.0038(6)
C6 0.0190(6) 0.0219(7) 0.0211(7) 0.0053(5) 0.0012(5) -0.0024(5)
C7 0.0125(6) 0.0141(6) 0.0206(6) 0.0019(5) 0.0044(5) 0.0002(5)
C8 0.0141(6) 0.0217(7) 0.0178(6) 0.0003(5) 0.0035(5) 0.0011(5)
C9 0.0152(6) 0.0275(7) 0.0232(7) 0.0007(6) 0.0009(5) -0.0022(6)
C10 0.0131(6) 0.0208(7) 0.0403(9) 0.0074(6) 0.0046(6) 0.0004(5)
C11 0.0173(7) 0.0241(8) 0.0789(15) -0.0170(9) 0.0131(8) 0.0023(6)
C12 0.0176(7) 0.0256(8) 0.0602(12) -0.0214(8) 0.0074(7) -0.0010(6)
C13 0.0148(6) 0.0130(6) 0.0148(6) -0.0018(5) 0.0016(4) 0.0013(5)
C14 0.0103(5) 0.0133(5) 0.0145(6) -0.0013(4) 0.0001(4) 0.0016(4)
C15 0.0140(6) 0.0145(6) 0.0189(6) -0.0030(5) -0.0006(5) 0.0002(5)
C16 0.0221(7) 0.0180(6) 0.0193(7) -0.0073(5) -0.0024(5) 0.0029(5)
C17 0.0281(7) 0.0230(7) 0.0133(6) -0.0029(5) 0.0027(5) 0.0058(6)
C18 0.0249(7) 0.0181(6) 0.0153(6) 0.0014(5) 0.0048(5) 0.0021(5)
C19 0.0168(6) 0.0152(6) 0.0155(6) 0.0014(5) -0.0010(5) 0.0047(5)
C20 0.0143(6) 0.0189(6) 0.0160(6) -0.0002(5) -0.0003(5) 0.0046(5)
C21 0.0120(5) 0.0102(5) 0.0119(5) 0.0003(4) 0.0006(4) -0.0011(4)
C22 0.0128(5) 0.0147(6) 0.0125(6) -0.0002(4) -0.0003(4) -0.0018(5)
C23 0.0118(5) 0.0154(6) 0.0121(6) 0.0000(4) 0.0006(4) -0.0022(5)
C24 0.0140(6) 0.0209(6) 0.0179(6) 0.0001(5) 0.0029(5) -0.0008(5)
C25 0.0185(6) 0.0279(7) 0.0165(6) 0.0015(5) 0.0052(5) -0.0024(6)
C26 0.0243(7) 0.0245(7) 0.0151(6) 0.0047(5) 0.0028(5) -0.0026(6)
C27 0.0204(6) 0.0188(6) 0.0143(6) 0.0035(5) 0.0010(5) 0.0005(5)
C28 0.0109(5) 0.0134(5) 0.0157(6) -0.0019(5) -0.0001(4) 0.0017(5)
C29 0.0141(6) 0.0158(6) 0.0191(6) 0.0000(5) 0.0000(5) -0.0010(5)
C30 0.0162(6) 0.0159(6) 0.0285(7) -0.0049(5) -0.0029(5) -0.0008(5)
C31 0.0190(6) 0.0235(7) 0.0216(7) -0.0056(6) -0.0072(5) 0.0057(6)
C32 0.0243(7) 0.0246(7) 0.0184(7) 0.0028(6) -0.0025(5) 0.0056(6)
C33 0.0176(6) 0.0177(6) 0.0198(7) 0.0032(5) -0.0005(5) 0.0002(5)
C34 0.0149(6) 0.0137(6) 0.0155(6) -0.0011(5) 0.0036(5) -0.0005(5)
C35 0.0169(6) 0.0210(7) 0.0291(8) -0.0043(6) 0.0031(5) 0.0026(5)
C36 0.0278(8) 0.0245(8) 0.0403(9) -0.0041(7) 0.0097(7) 0.0109(6)
C37 0.0424(10) 0.0211(7) 0.0326(9) -0.0097(6) 0.0127(7) 0.0028(7)
C38 0.0370(9) 0.0218(7) 0.0200(7) -0.0069(6) 0.0028(6) -0.0047(6)
C39 0.0205(6) 0.0183(6) 0.0160(6) -0.0013(5) 0.0013(5) -0.0009(5)

loop_
_atom_type_symbol
_atom_type_scat_dispersion_real
_atom_type_scat_dispersion_imag
_atom_type_scat_Cromer_Mann_a1
_atom_type_scat_Cromer_Mann_b1
_atom_type_scat_Cromer_Mann_a2
_atom_type_scat_Cromer_Mann_b2
_atom_type_scat_Cromer_Mann_a3
_atom_type_scat_Cromer_Mann_b3
_atom_type_scat_Cromer_Mann_a4
_atom_type_scat_Cromer_Mann_b4
_atom_type_scat_Cromer_Mann_c
_atom_type_scat_source
C 0.0033 0.0016 2.3100 20.8439 1.0200 10.2075 1.5886 0.5687 0.8650 51.6512 0.2156 'International Tables Vol C 4.2.6.8 and 6.1.1.4'
H 0.0000 0.0000 0.4930 10.5109 0.3229 26.1257 0.1402 3.1424 0.0408 57.7998 0.0030 'International Tables Vol C 4.2.6.8 and 6.1.1.4'
N 0.0061 0.0033 12.2126 0.0057 3.1322 9.8933 2.0125 28.9975 1.1663 0.5826 -11.5290 'International Tables Vol C 4.2.6.8 and 6.1.1.4'
P 0.1023 0.0942 6.4345 1.9067 4.1791 27.1570 1.7800 0.5260 1.4908 68.1645 1.1149 'International Tables Vol C 4.2.6.8 and 6.1.1.4'
Cl 0.1484 0.1585 11.4604 0.0104 7.1964 1.1662 6.2556 18.5194 1.6455 47.7784 -9.5574 'International Tables Vol C 4.2.6.8 and 6.1.1.4'
Pd -0.9988 1.0072 19.3319 0.6987 15.5017 7.9893 5.2954 25.2052 0.6058 76.8986 5.2659 'International Tables Vol C 4.2.6.8 and 6.1.1.4'

loop_
_geom_angle_atom_site_label_1
_geom_angle_atom_site_label_2
_geom_angle_atom_site_label_3
_geom_angle
_geom_angle_publ_flag
Cl1 Pd1 P1 92.876(12) yes
Cl1 Pd1 P2 97.684(12) yes
P1 Pd1 P2 154.824(12) yes
Cl1 Pd1 N2 137.92(2) yes
P1 Pd1 N2 112.22(2) yes
P2 Pd1 N2 73.97(2) yes
Cl1 Pd1 C21 167.79(4) yes
P1 Pd1 C21 92.69(4) yes
P2 Pd1 C21 81.62(4) yes
N2 Pd1 C21 30.19(4) yes
Pd1 P1 C1 105.09(4) yes
Pd1 P1 C7 123.12(5) yes
C1 P1 C7 107.31(6) yes
Pd1 P1 C13 113.43(4) yes
C1 P1 C13 102.07(6) yes
C7 P1 C13 103.82(6) yes
Pd1 P2 C23 110.15(4) yes
Pd1 P2 C28 107.96(4) yes
C23 P2 C28 105.42(6) yes
Pd1 P2 C34 121.93(4) yes
C23 P2 C34 103.88(6) yes
C28 P2 C34 106.33(6) yes
C14 N1 C20 117.59(10) yes
C14 N1 C21 122.59(10) yes
C20 N1 C21 106.88(10) yes
Pd1 N2 C19 119.47(8) yes
Pd1 N2 C21 46.26(6) yes
C19 N2 C21 111.37(10) yes
Pd1 N2 C22 107.42(8) yes
C19 N2 C22 122.19(11) yes
C21 N2 C22 125.51(11) yes
P1 C1 C2 116.82(10) yes
P1 C1 C6 123.58(11) yes
C2 C1 C6 119.34(13) yes
C1 C2 C3 120.49(13) yes
C1 C2 H21 120.5 no
C3 C2 H21 119.0 no
C2 C3 C4 119.79(14) yes
C2 C3 H31 119.3 no
C4 C3 H31 120.9 no
C3 C4 C5 119.91(14) yes
C3 C4 H41 119.9 no
C5 C4 H41 120.1 no
C4 C5 C6 120.63(14) yes
C4 C5 H51 119.6 no
C6 C5 H51 119.8 no
C5 C6 C1 119.80(14) yes
C5 C6 H61 119.8 no
C1 C6 H61 120.4 no
P1 C7 C8 118.77(10) yes
P1 C7 C12 122.33(11) yes
C8 C7 C12 118.71(13) yes
C7 C8 C9 120.30(13) yes
C7 C8 H81 119.8 no
C9 C8 H81 119.9 no
C8 C9 C10 120.09(14) yes
C8 C9 H91 121.3 no
C10 C9 H91 118.6 no
C9 C10 C11 120.08(14) yes
C9 C10 H101 119.5 no
C11 C10 H101 120.4 no
C10 C11 C12 120.24(15) yes
C10 C11 H111 120.4 no
C12 C11 H111 119.4 no
C11 C12 C7 120.53(15) yes
C11 C12 H121 118.9 no
C7 C12 H121 120.6 no
P1 C13 C14 119.85(10) yes
P1 C13 C18 121.16(10) yes
C14 C13 C18 118.99(12) yes
N1 C14 C13 123.87(11) yes
N1 C14 C15 116.44(12) yes
C13 C14 C15 119.61(12) yes
C14 C15 C16 120.45(13) yes
C14 C15 H151 119.2 no
C16 C15 H151 120.3 no
C15 C16 C17 120.22(13) yes
C15 C16 H161 120.0 no
C17 C16 H161 119.8 no
C16 C17 C18 119.68(13) yes
C16 C17 H171 120.1 no
C18 C17 H171 120.2 no
C13 C18 C17 121.01(13) yes
C13 C18 H181 119.4 no
C17 C18 H181 119.6 no
N2 C19 C20 102.17(10) yes
N2 C19 H191 110.3 no
C20 C19 H191 111.6 no
N2 C19 H192 110.9 no
C20 C19 H192 111.5 no
H191 C19 H192 110.1 no
C19 C20 N1 100.36(10) yes
C19 C20 H201 114.3 no
N1 C20 H201 109.6 no
C19 C20 H202 111.5 no
N1 C20 H202 111.7 no
H201 C20 H202 109.1 no
N2 C21 N1 101.70(10) yes
N2 C21 Pd1 103.55(8) yes
N1 C21 Pd1 119.17(8) yes
N2 C21 H211 112.4 no
N1 C21 H211 109.8 no
Pd1 C21 H211 109.8 no
N2 C22 C23 122.72(12) yes
N2 C22 C27 118.90(12) yes
C23 C22 C27 118.37(12) yes
P2 C23 C22 119.90(10) yes
P2 C23 C24 120.55(10) yes
C22 C23 C24 119.14(12) yes
C23 C24 C25 121.55(13) yes
C23 C24 H241 118.5 no
C25 C24 H241 119.9 no
C24 C25 C26 118.97(13) yes
C24 C25 H251 119.4 no
C26 C25 H251 121.7 no
C25 C26 C27 121.07(13) yes
C25 C26 H261 119.9 no
C27 C26 H261 119.0 no
C22 C27 C26 120.77(13) yes
C22 C27 H271 119.6 no
C26 C27 H271 119.6 no
P2 C28 C29 121.79(10) yes
P2 C28 C33 118.98(10) yes
C29 C28 C33 118.98(12) yes
C28 C29 C30 120.60(13) yes
C28 C29 H291 119.8 no
C30 C29 H291 119.5 no
C29 C30 C31 120.02(13) yes
C29 C30 H301 120.3 no
C31 C30 H301 119.6 no
C30 C31 C32 119.88(13) yes
C30 C31 H311 119.3 no
C32 C31 H311 120.8 no
C31 C32 C33 120.27(14) yes
C31 C32 H321 119.9 no
C33 C32 H321 119.9 no
C28 C33 C32 120.23(13) yes
C28 C33 H331 120.2 no
C32 C33 H331 119.5 no
P2 C34 C35 122.69(11) yes
P2 C34 C39 117.92(10) yes
C35 C34 C39 119.33(13) yes
C34 C35 C36 119.83(14) yes
C34 C35 H351 119.6 no
C36 C35 H351 120.6 no
C35 C36 C37 120.41(15) yes
C35 C36 H361 119.1 no
C37 C36 H361 120.5 no
C36 C37 C38 120.14(15) yes
C36 C37 H371 119.8 no
C38 C37 H371 120.0 no
C37 C38 C39 119.92(15) yes
C37 C38 H381 119.9 no
C39 C38 H381 120.1 no
C34 C39 C38 120.35(14) yes
C34 C39 H391 119.8 no
C38 C39 H391 119.9 no

loop_
_geom_bond_atom_site_label_1
_geom_bond_atom_site_label_2
_geom_bond_distance
_geom_bond_publ_flag
Pd1 Cl1 2.4577(3) yes
Pd1 P1 2.2950(3) yes
Pd1 P2 2.3150(3) yes
Pd1 N2 2.7916(11) yes
Pd1 C21 2.0747(12) yes
P1 C1 1.8228(14) yes
P1 C7 1.8261(14) yes
P1 C13 1.8130(13) yes
P2 C23 1.8073(13) yes
P2 C28 1.8235(13) yes
P2 C34 1.8187(14) yes
N1 C14 1.4218(17) yes
N1 C20 1.4645(17) yes
N1 C21 1.4398(16) yes
N2 C19 1.4628(16) yes
N2 C21 1.4439(16) yes
N2 C22 1.3738(17) yes
C1 C2 1.4024(19) yes
C1 C6 1.3863(19) yes
C2 C3 1.386(2) yes
C2 H21 0.930 no
C3 C4 1.388(2) yes
C3 H31 0.934 no
C4 C5 1.382(2) yes
C4 H41 0.941 no
C5 C6 1.394(2) yes
C5 H51 0.941 no
C6 H61 0.941 no
C7 C8 1.3919(19) yes
C7 C12 1.391(2) yes
C8 C9 1.3941(19) yes
C8 H81 0.938 no
C9 C10 1.380(2) yes
C9 H91 0.944 no
C10 C11 1.371(2) yes
C10 H101 0.955 no
C11 C12 1.391(2) yes
C11 H111 0.929 no
C12 H121 0.934 no
C13 C14 1.4011(18) yes
C13 C18 1.4025(18) yes
C14 C15 1.3990(18) yes
C15 C16 1.389(2) yes
C15 H151 0.949 no
C16 C17 1.387(2) yes
C16 H161 0.933 no
C17 C18 1.386(2) yes
C17 H171 0.947 no
C18 H181 0.929 no
C19 C20 1.5189(19) yes
C19 H191 0.966 no
C19 H192 0.958 no
C20 H201 0.955 no
C20 H202 0.964 no
C21 H211 0.969 no
C22 C23 1.4161(18) yes
C22 C27 1.4131(18) yes
C23 C24 1.4084(18) yes
C24 C25 1.382(2) yes
C24 H241 0.955 no
C25 C26 1.392(2) yes
C25 H251 0.948 no
C26 C27 1.380(2) yes
C26 H261 0.927 no
C27 H271 0.938 no
C28 C29 1.3935(18) yes
C28 C33 1.3989(19) yes
C29 C30 1.3933(19) yes
C29 H291 0.922 no
C30 C31 1.383(2) yes
C30 H301 0.928 no
C31 C32 1.392(2) yes
C31 H311 0.942 no
C32 C33 1.389(2) yes
C32 H321 0.923 no
C33 H331 0.920 no
C34 C35 1.3950(19) yes
C34 C39 1.3970(19) yes
C35 C36 1.393(2) yes
C35 H351 0.943 no
C36 C37 1.381(3) yes
C36 H361 0.928 no
C37 C38 1.387(2) yes
C37 H371 0.956 no
C38 C39 1.388(2) yes
C38 H381 0.932 no
C39 H391 0.939 no
